data_1511949
loop_
_publ_author_name
'Deng, Jun'
'Li, Ruofan'
'Luo, Yijie'
'Li, Jian'
'Zhou, Shupeng'
'Li, Yongjian'
'Hu, Jingyu'
'Li, Ang'

_publ_section_title
;
 Divergent total synthesis of taiwaniaquinones a and f and taiwaniaquinols
 B and d.
;
_journal_issue 8
_journal_name_full 'Organic letters'
_journal_page_first 2022
_journal_page_last 2025
_journal_paper_doi 10.1021/ol400717h
_journal_volume 15
_journal_year 2013
_chemical_formula_sum 'C24 H36 O5'
_chemical_formula_weight 404.53
_chemical_name_systematic
; 
 ? 
;
_space_group_IT_number 2
_symmetry_cell_setting triclinic
_symmetry_space_group_name_Hall '-P 1'
_symmetry_space_group_name_H-M 'P -1'
_atom_sites_solution_hydrogens geom
_atom_sites_solution_primary direct
_atom_sites_solution_secondary difmap
_audit_creation_method SHELXL-97
_cell_angle_alpha 63.519(6)
_cell_angle_beta 87.965(7)
_cell_angle_gamma 70.570(6)
_cell_formula_units_Z 2
_cell_length_a 9.975(3)
_cell_length_b 11.588(4)
_cell_length_c 11.860(4)
_cell_measurement_reflns_used 1138
_cell_measurement_temperature 293(2)
_cell_measurement_theta_max 41217
_cell_measurement_theta_min 4.871
_cell_volume 1146.8(7)
_computing_cell_refinement 'Bruker SMART'
_computing_data_collection 'Bruker SMART'
_computing_data_reduction 'Bruker SHELXTL'
_computing_molecular_graphics 'Bruker SHELXTL'
_computing_publication_material 'Bruker SHELXTL'
_computing_structure_refinement 'SHELXL-97 (Sheldrick, 1997)'
_computing_structure_solution 'SHELXS-97 (Sheldrick, 1990)'
_diffrn_ambient_temperature 293(2)
_diffrn_measured_fraction_theta_full 0.996
_diffrn_measured_fraction_theta_max 0.996
_diffrn_measurement_device_type 'CCD area detector'
_diffrn_measurement_method 'phi and omega scans'
_diffrn_radiation_monochromator graphite
_diffrn_radiation_source 'fine-focus sealed tube'
_diffrn_radiation_type MoK\a
_diffrn_radiation_wavelength 0.71073
_diffrn_reflns_av_R_equivalents 0.0259
_diffrn_reflns_av_sigmaI/netI 0.0630
_diffrn_reflns_limit_h_max 12
_diffrn_reflns_limit_h_min -12
_diffrn_reflns_limit_k_max 14
_diffrn_reflns_limit_k_min -13
_diffrn_reflns_limit_l_max 14
_diffrn_reflns_limit_l_min -7
_diffrn_reflns_number 6894
_diffrn_reflns_theta_full 26.00
_diffrn_reflns_theta_max 26.00
_diffrn_reflns_theta_min 1.94
_exptl_absorpt_coefficient_mu 0.080
_exptl_absorpt_correction_T_max 1.00000
_exptl_absorpt_correction_T_min 0.12116
_exptl_absorpt_correction_type empirical
_exptl_absorpt_process_details sadabs
_exptl_crystal_colour colorless
_exptl_crystal_density_diffrn 1.171
_exptl_crystal_density_method 'not measured'
_exptl_crystal_description prismatic
_exptl_crystal_F_000 440
_exptl_crystal_size_max 0.212
_exptl_crystal_size_mid 0.156
_exptl_crystal_size_min 0.128
_refine_diff_density_max 0.182
_refine_diff_density_min -0.184
_refine_diff_density_rms 0.040
_refine_ls_extinction_method none
_refine_ls_goodness_of_fit_ref 0.993
_refine_ls_hydrogen_treatment constr
_refine_ls_matrix_type full
_refine_ls_number_parameters 271
_refine_ls_number_reflns 4495
_refine_ls_number_restraints 0
_refine_ls_restrained_S_all 0.993
_refine_ls_R_factor_all 0.1014
_refine_ls_R_factor_gt 0.0563
_refine_ls_shift/su_max 0.011
_refine_ls_shift/su_mean 0.000
_refine_ls_structure_factor_coef Fsqd
_refine_ls_weighting_details 'calc w=1/[\s^2^(Fo^2^)+(0.0860P)^2^+0.0000P] where P=(Fo^2^+2Fc^2^)/3'
_refine_ls_weighting_scheme calc
_refine_ls_wR_factor_gt 0.1463
_refine_ls_wR_factor_ref 0.1699
_reflns_number_gt 2575
_reflns_number_total 4495
_reflns_threshold_expression >2sigma(I)
_cod_data_source_file ol400717h_si_002.cif
_cod_data_source_block cd212295
_cod_depositor_comments
;
The following automatic conversions were performed:

'_symmetry_cell_setting' value 'Triclinic' changed to 'triclinic'
according to /home/saulius/struct/CIF-dictionaries/cif_core.dic
dictionary named 'cif_core.dic' version 2.4.2 from 2011-04-26.

Automatic conversion script
Id: cif_fix_values 1891 2012-01-12 08:04:46Z andrius 
;
_cod_original_cell_volume 1146.8(6)
_cod_original_sg_symbol_H-M P-1
_cod_database_code 1511949

loop_
_symmetry_equiv_pos_as_xyz
'x, y, z'
'-x, -y, -z'

loop_
_atom_site_label
_atom_site_type_symbol
_atom_site_fract_x
_atom_site_fract_y
_atom_site_fract_z
_atom_site_U_iso_or_equiv
_atom_site_adp_type
_atom_site_occupancy
_atom_site_symmetry_multiplicity
_atom_site_calc_flag
_atom_site_refinement_flags
O1 O 0.47582(19) 0.1380(2) 0.07239(19) 0.0764(6) Uani 1 1 d .
O2 O 0.41590(17) 0.32523(18) -0.11611(16) 0.0604(5) Uani 1 1 d .
O3 O 0.41646(15) 0.42519(15) 0.15716(15) 0.0493(4) Uani 1 1 d .
O4 O 0.25611(19) 0.18658(17) 0.55498(15) 0.0582(5) Uani 1 1 d .
O5 O 0.09259(19) 0.11140(17) 0.43257(16) 0.0598(5) Uani 1 1 d .
C1 C -0.0421(3) 0.1932(3) 0.1597(3) 0.0580(7) Uani 1 1 d .
H1A H -0.0500 0.1205 0.2396 0.070 Uiso 1 1 calc R
H1B H -0.1002 0.2811 0.1555 0.070 Uiso 1 1 calc R
C2 C -0.0965(3) 0.1794(3) 0.0487(3) 0.0671(8) Uani 1 1 d .
H2A H -0.0445 0.0874 0.0592 0.080 Uiso 1 1 calc R
H2B H -0.1971 0.1905 0.0514 0.080 Uiso 1 1 calc R
C3 C -0.0794(3) 0.2840(3) -0.0806(3) 0.0656(8) Uani 1 1 d .
H3A H -0.1448 0.3747 -0.0967 0.079 Uiso 1 1 calc R
H3B H -0.1083 0.2635 -0.1448 0.079 Uiso 1 1 calc R
C4 C 0.0731(2) 0.2898(2) -0.0972(2) 0.0502(6) Uani 1 1 d .
C5 C 0.1210(2) 0.2961(2) 0.0212(2) 0.0423(6) Uani 1 1 d .
H5 H 0.0437 0.3774 0.0167 0.051 Uiso 1 1 calc R
C6 C 0.2567(2) 0.3302(2) 0.0331(2) 0.0393(5) Uani 1 1 d .
H6 H 0.2356 0.4291 -0.0202 0.047 Uiso 1 1 calc R
C7 C 0.2652(2) 0.2993(2) 0.1715(2) 0.0401(5) Uani 1 1 d .
C8 C 0.1807(2) 0.2242(2) 0.2379(2) 0.0413(5) Uani 1 1 d .
C9 C 0.1152(2) 0.1833(2) 0.1532(2) 0.0438(6) Uani 1 1 d .
C10 C 0.1755(2) 0.1880(2) 0.3653(2) 0.0450(6) Uani 1 1 d .
C11 C 0.2582(2) 0.2258(2) 0.4262(2) 0.0453(6) Uani 1 1 d .
C12 C 0.3385(2) 0.3074(2) 0.3600(2) 0.0438(6) Uani 1 1 d .
C13 C 0.3422(2) 0.3414(2) 0.2313(2) 0.0395(5) Uani 1 1 d .
C14 C 0.2107(3) 0.0327(2) 0.1907(3) 0.0583(7) Uani 1 1 d .
H14A H 0.3066 0.0283 0.1738 0.087 Uiso 1 1 calc R
H14B H 0.1731 -0.0001 0.1421 0.087 Uiso 1 1 calc R
H14C H 0.2117 -0.0239 0.2797 0.087 Uiso 1 1 calc R
C15 C 0.1699(3) 0.1673(3) -0.1179(3) 0.0686(8) Uani 1 1 d .
H15A H 0.1387 0.1793 -0.1993 0.103 Uiso 1 1 calc R
H15B H 0.1639 0.0830 -0.0523 0.103 Uiso 1 1 calc R
H15C H 0.2674 0.1635 -0.1148 0.103 Uiso 1 1 calc R
C16 C 0.0623(3) 0.4235(3) -0.2170(3) 0.0665(7) Uani 1 1 d .
H16A H 0.1564 0.4276 -0.2303 0.100 Uiso 1 1 calc R
H16B H 0.0036 0.5015 -0.2061 0.100 Uiso 1 1 calc R
H16C H 0.0199 0.4250 -0.2892 0.100 Uiso 1 1 calc R
C17 C 0.3940(3) 0.2510(3) 0.0025(2) 0.0463(6) Uani 1 1 d .
C18 C 0.5422(3) 0.2585(4) -0.1582(3) 0.0900(10) Uani 1 1 d .
H18A H 0.6264 0.2452 -0.1103 0.135 Uiso 1 1 calc R
H18B H 0.5423 0.3152 -0.2468 0.135 Uiso 1 1 calc R
H18C H 0.5419 0.1707 -0.1454 0.135 Uiso 1 1 calc R
C19 C 0.5673(2) 0.3537(3) 0.1676(3) 0.0627(7) Uani 1 1 d .
H19A H 0.6124 0.3240 0.2508 0.094 Uiso 1 1 calc R
H19B H 0.6085 0.4143 0.1047 0.094 Uiso 1 1 calc R
H19C H 0.5818 0.2748 0.1541 0.094 Uiso 1 1 calc R
C20 C 0.4164(3) 0.3602(3) 0.4231(2) 0.0542(6) Uani 1 1 d .
H20 H 0.4577 0.4204 0.3562 0.065 Uiso 1 1 calc R
C21 C 0.3149(3) 0.4490(3) 0.4771(3) 0.0741(8) Uani 1 1 d .
H21A H 0.2710 0.3942 0.5427 0.111 Uiso 1 1 calc R
H21B H 0.2419 0.5247 0.4105 0.111 Uiso 1 1 calc R
H21C H 0.3681 0.4838 0.5119 0.111 Uiso 1 1 calc R
C22 C 0.5414(3) 0.2453(3) 0.5225(3) 0.0750(8) Uani 1 1 d .
H22A H 0.5053 0.1886 0.5942 0.113 Uiso 1 1 calc R
H22B H 0.5963 0.2847 0.5496 0.113 Uiso 1 1 calc R
H22C H 0.6014 0.1901 0.4865 0.113 Uiso 1 1 calc R
C23 C 0.3184(4) 0.0398(3) 0.6358(3) 0.0789(9) Uani 1 1 d .
H23A H 0.2542 -0.0036 0.6292 0.118 Uiso 1 1 calc R
H23B H 0.3343 0.0220 0.7223 0.118 Uiso 1 1 calc R
H23C H 0.4081 0.0033 0.6096 0.118 Uiso 1 1 calc R
C24 C -0.0299(3) 0.1855(3) 0.4704(3) 0.0807(9) Uani 1 1 d .
H24A H 0.0004 0.2210 0.5202 0.121 Uiso 1 1 calc R
H24B H -0.0789 0.1247 0.5202 0.121 Uiso 1 1 calc R
H24C H -0.0934 0.2605 0.3963 0.121 Uiso 1 1 calc R

loop_
_atom_site_aniso_label
_atom_site_aniso_U_11
_atom_site_aniso_U_22
_atom_site_aniso_U_33
_atom_site_aniso_U_23
_atom_site_aniso_U_13
_atom_site_aniso_U_12
O1 0.0577(11) 0.0747(14) 0.0633(13) -0.0247(12) 0.0028(10) 0.0065(11)
O2 0.0528(10) 0.0767(13) 0.0502(11) -0.0317(11) 0.0148(8) -0.0184(9)
O3 0.0440(9) 0.0490(10) 0.0523(10) -0.0171(9) 0.0076(8) -0.0222(8)
O4 0.0808(12) 0.0538(11) 0.0383(10) -0.0196(9) 0.0114(9) -0.0243(9)
O5 0.0724(11) 0.0578(11) 0.0559(11) -0.0215(10) 0.0216(9) -0.0389(10)
C1 0.0536(15) 0.0597(17) 0.0667(18) -0.0290(15) 0.0082(13) -0.0272(13)
C2 0.0516(15) 0.078(2) 0.085(2) -0.0430(19) 0.0062(15) -0.0300(15)
C3 0.0520(15) 0.077(2) 0.073(2) -0.0393(18) -0.0055(14) -0.0198(14)
C4 0.0491(14) 0.0502(15) 0.0499(15) -0.0263(14) -0.0037(11) -0.0103(12)
C5 0.0388(12) 0.0378(13) 0.0489(14) -0.0226(12) 0.0025(11) -0.0079(10)
C6 0.0429(12) 0.0357(13) 0.0368(13) -0.0155(11) 0.0055(10) -0.0127(10)
C7 0.0400(12) 0.0396(13) 0.0396(13) -0.0193(12) 0.0065(10) -0.0112(10)
C8 0.0419(12) 0.0382(13) 0.0418(14) -0.0176(12) 0.0042(11) -0.0131(10)
C9 0.0463(13) 0.0379(13) 0.0472(14) -0.0200(12) 0.0029(11) -0.0140(11)
C10 0.0501(13) 0.0406(14) 0.0448(14) -0.0178(12) 0.0121(11) -0.0198(11)
C11 0.0546(14) 0.0429(14) 0.0363(13) -0.0187(12) 0.0064(11) -0.0142(12)
C12 0.0448(13) 0.0412(14) 0.0449(14) -0.0205(12) 0.0045(11) -0.0137(11)
C13 0.0383(12) 0.0374(13) 0.0398(13) -0.0142(12) 0.0054(10) -0.0151(10)
C14 0.0623(16) 0.0447(15) 0.0626(18) -0.0219(14) -0.0026(13) -0.0156(13)
C15 0.0677(17) 0.076(2) 0.075(2) -0.0502(18) 0.0021(15) -0.0175(15)
C16 0.0635(16) 0.075(2) 0.0530(17) -0.0285(16) -0.0047(13) -0.0150(15)
C17 0.0453(13) 0.0544(17) 0.0401(15) -0.0238(14) 0.0032(12) -0.0156(13)
C18 0.0641(18) 0.139(3) 0.081(2) -0.070(2) 0.0341(17) -0.028(2)
C19 0.0450(14) 0.0717(19) 0.0714(19) -0.0301(17) 0.0135(13) -0.0253(13)
C20 0.0596(15) 0.0532(16) 0.0504(16) -0.0243(14) -0.0035(13) -0.0192(13)
C21 0.0814(19) 0.073(2) 0.084(2) -0.0522(19) 0.0041(17) -0.0234(16)
C22 0.0711(18) 0.078(2) 0.069(2) -0.0339(18) -0.0151(15) -0.0167(16)
C23 0.119(3) 0.0547(19) 0.0446(17) -0.0101(16) 0.0007(17) -0.0255(18)
C24 0.078(2) 0.088(2) 0.091(2) -0.044(2) 0.0424(18) -0.0462(19)

loop_
_atom_type_symbol
_atom_type_description
_atom_type_scat_dispersion_real
_atom_type_scat_dispersion_imag
_atom_type_scat_source
C C 0.0033 0.0016 'International Tables Vol C Tables 4.2.6.8 and 6.1.1.4'
H H 0.0000 0.0000 'International Tables Vol C Tables 4.2.6.8 and 6.1.1.4'
O O 0.0106 0.0060 'International Tables Vol C Tables 4.2.6.8 and 6.1.1.4'

loop_
_geom_angle_atom_site_label_1
_geom_angle_atom_site_label_2
_geom_angle_atom_site_label_3
_geom_angle
C17 O2 C18 115.9(2)
C13 O3 C19 114.16(17)
C11 O4 C23 114.24(18)
C10 O5 C24 114.19(18)
C2 C1 C9 109.68(19)
C2 C1 H1A 109.7
C9 C1 H1A 109.7
C2 C1 H1B 109.7
C9 C1 H1B 109.7
H1A C1 H1B 108.2
C3 C2 C1 113.4(2)
C3 C2 H2A 108.9
C1 C2 H2A 108.9
C3 C2 H2B 108.9
C1 C2 H2B 108.9
H2A C2 H2B 107.7
C2 C3 C4 115.8(2)
C2 C3 H3A 108.3
C4 C3 H3A 108.3
C2 C3 H3B 108.3
C4 C3 H3B 108.3
H3A C3 H3B 107.4
C16 C4 C5 109.61(18)
C16 C4 C15 107.8(2)
C5 C4 C15 116.0(2)
C16 C4 C3 108.3(2)
C5 C4 C3 104.85(18)
C15 C4 C3 110.14(19)
C4 C5 C9 118.22(17)
C4 C5 C6 122.56(18)
C9 C5 C6 106.98(18)
C4 C5 H5 101.7
C9 C5 H5 101.7
C6 C5 H5 101.7
C17 C6 C7 112.53(19)
C17 C6 C5 117.21(17)
C7 C6 C5 99.74(16)
C17 C6 H6 109.0
C7 C6 H6 109.0
C5 C6 H6 109.0
C8 C7 C13 120.5(2)
C8 C7 C6 112.41(18)
C13 C7 C6 127.06(19)
C10 C8 C7 119.8(2)
C10 C8 C9 129.74(19)
C7 C8 C9 110.18(18)
C8 C9 C1 118.01(17)
C8 C9 C5 99.78(16)
C1 C9 C5 106.91(19)
C8 C9 C14 105.49(18)
C1 C9 C14 109.02(18)
C5 C9 C14 117.94(19)
C8 C10 O5 120.1(2)
C8 C10 C11 119.3(2)
O5 C10 C11 120.6(2)
O4 C11 C12 118.5(2)
O4 C11 C10 119.5(2)
C12 C11 C10 121.9(2)
C11 C12 C13 117.2(2)
C11 C12 C20 122.0(2)
C13 C12 C20 120.8(2)
C7 C13 O3 117.66(19)
C7 C13 C12 121.11(19)
O3 C13 C12 121.12(18)
C9 C14 H14A 109.5
C9 C14 H14B 109.5
H14A C14 H14B 109.5
C9 C14 H14C 109.5
H14A C14 H14C 109.5
H14B C14 H14C 109.5
C4 C15 H15A 109.5
C4 C15 H15B 109.5
H15A C15 H15B 109.5
C4 C15 H15C 109.5
H15A C15 H15C 109.5
H15B C15 H15C 109.5
C4 C16 H16A 109.5
C4 C16 H16B 109.5
H16A C16 H16B 109.5
C4 C16 H16C 109.5
H16A C16 H16C 109.5
H16B C16 H16C 109.5
O1 C17 O2 122.8(2)
O1 C17 C6 126.5(2)
O2 C17 C6 110.6(2)
O2 C18 H18A 109.5
O2 C18 H18B 109.5
H18A C18 H18B 109.5
O2 C18 H18C 109.5
H18A C18 H18C 109.5
H18B C18 H18C 109.5
O3 C19 H19A 109.5
O3 C19 H19B 109.5
H19A C19 H19B 109.5
O3 C19 H19C 109.5
H19A C19 H19C 109.5
H19B C19 H19C 109.5
C12 C20 C22 112.7(2)
C12 C20 C21 112.5(2)
C22 C20 C21 111.5(2)
C12 C20 H20 106.5
C22 C20 H20 106.5
C21 C20 H20 106.5
C20 C21 H21A 109.5
C20 C21 H21B 109.5
H21A C21 H21B 109.5
C20 C21 H21C 109.5
H21A C21 H21C 109.5
H21B C21 H21C 109.5
C20 C22 H22A 109.5
C20 C22 H22B 109.5
H22A C22 H22B 109.5
C20 C22 H22C 109.5
H22A C22 H22C 109.5
H22B C22 H22C 109.5
O4 C23 H23A 109.5
O4 C23 H23B 109.5
H23A C23 H23B 109.5
O4 C23 H23C 109.5
H23A C23 H23C 109.5
H23B C23 H23C 109.5
O5 C24 H24A 109.5
O5 C24 H24B 109.5
H24A C24 H24B 109.5
O5 C24 H24C 109.5
H24A C24 H24C 109.5
H24B C24 H24C 109.5

loop_
_geom_bond_atom_site_label_1
_geom_bond_atom_site_label_2
_geom_bond_distance
O1 C17 1.199(3)
O2 C17 1.338(3)
O2 C18 1.445(3)
O3 C13 1.391(2)
O3 C19 1.434(3)
O4 C11 1.387(3)
O4 C23 1.443(3)
O5 C10 1.385(2)
O5 C24 1.427(3)
C1 C2 1.532(3)
C1 C9 1.536(3)
C1 H1A 0.9700
C1 H1B 0.9700
C2 C3 1.520(4)
C2 H2A 0.9700
C2 H2B 0.9700
C3 C4 1.546(3)
C3 H3A 0.9700
C3 H3B 0.9700
C4 C16 1.538(3)
C4 C5 1.539(3)
C4 C15 1.546(3)
C5 C9 1.543(3)
C5 C6 1.559(3)
C5 H5 0.9800
C6 C17 1.508(3)
C6 C7 1.515(3)
C6 H6 0.9800
C7 C8 1.385(3)
C7 C13 1.389(3)
C8 C10 1.381(3)
C8 C9 1.529(3)
C9 C14 1.544(3)
C10 C11 1.399(3)
C11 C12 1.396(3)
C12 C13 1.398(3)
C12 C20 1.518(3)
C14 H14A 0.9600
C14 H14B 0.9600
C14 H14C 0.9600
C15 H15A 0.9600
C15 H15B 0.9600
C15 H15C 0.9600
C16 H16A 0.9600
C16 H16B 0.9600
C16 H16C 0.9600
C18 H18A 0.9600
C18 H18B 0.9600
C18 H18C 0.9600
C19 H19A 0.9600
C19 H19B 0.9600
C19 H19C 0.9600
C20 C22 1.522(4)
C20 C21 1.531(3)
C20 H20 0.9800
C21 H21A 0.9600
C21 H21B 0.9600
C21 H21C 0.9600
C22 H22A 0.9600
C22 H22B 0.9600
C22 H22C 0.9600
C23 H23A 0.9600
C23 H23B 0.9600
C23 H23C 0.9600
C24 H24A 0.9600
C24 H24B 0.9600
C24 H24C 0.9600

loop_
_geom_torsion_atom_site_label_1
_geom_torsion_atom_site_label_2
_geom_torsion_atom_site_label_3
_geom_torsion_atom_site_label_4
_geom_torsion
C9 C1 C2 C3 -55.7(3)
C1 C2 C3 C4 53.2(3)
C2 C3 C4 C16 -165.1(2)
C2 C3 C4 C5 -48.2(3)
C2 C3 C4 C15 77.3(3)
C16 C4 C5 C9 170.22(19)
C15 C4 C5 C9 -67.5(3)
C3 C4 C5 C9 54.2(2)
C16 C4 C5 C6 -52.4(3)
C15 C4 C5 C6 69.9(3)
C3 C4 C5 C6 -168.5(2)
C4 C5 C6 C17 -49.5(3)
C9 C5 C6 C17 91.9(2)
C4 C5 C6 C7 -171.16(19)
C9 C5 C6 C7 -29.8(2)
C17 C6 C7 C8 -109.9(2)
C5 C6 C7 C8 15.1(2)
C17 C6 C7 C13 72.1(3)
C5 C6 C7 C13 -162.9(2)
C13 C7 C8 C10 -1.5(3)
C6 C7 C8 C10 -179.62(19)
C13 C7 C8 C9 -176.46(18)
C6 C7 C8 C9 5.4(2)
C10 C8 C9 C1 47.0(3)
C7 C8 C9 C1 -138.7(2)
C10 C8 C9 C5 162.2(2)
C7 C8 C9 C5 -23.5(2)
C10 C8 C9 C14 -75.1(3)
C7 C8 C9 C14 99.3(2)
C2 C1 C9 C8 167.5(2)
C2 C1 C9 C5 56.2(2)
C2 C1 C9 C14 -72.3(3)
C4 C5 C9 C8 176.05(17)
C6 C5 C9 C8 32.68(19)
C4 C5 C9 C1 -60.6(2)
C6 C5 C9 C1 156.08(17)
C4 C5 C9 C14 62.6(3)
C6 C5 C9 C14 -80.8(2)
C7 C8 C10 O5 -179.18(19)
C9 C8 C10 O5 -5.3(4)
C7 C8 C10 C11 -1.2(3)
C9 C8 C10 C11 172.7(2)
C24 O5 C10 C8 -111.2(3)
C24 O5 C10 C11 70.9(3)
C23 O4 C11 C12 -116.3(2)
C23 O4 C11 C10 66.4(3)
C8 C10 C11 O4 -178.3(2)
O5 C10 C11 O4 -0.4(3)
C8 C10 C11 C12 4.5(3)
O5 C10 C11 C12 -177.52(19)
O4 C11 C12 C13 177.91(19)
C10 C11 C12 C13 -4.9(3)
O4 C11 C12 C20 -3.3(3)
C10 C11 C12 C20 173.9(2)
C8 C7 C13 O3 -175.31(18)
C6 C7 C13 O3 2.5(3)
C8 C7 C13 C12 1.0(3)
C6 C7 C13 C12 178.8(2)
C19 O3 C13 C7 -100.7(2)
C19 O3 C13 C12 83.0(2)
C11 C12 C13 C7 2.1(3)
C20 C12 C13 C7 -176.67(19)
C11 C12 C13 O3 178.31(18)
C20 C12 C13 O3 -0.5(3)
C18 O2 C17 O1 2.7(3)
C18 O2 C17 C6 -178.1(2)
C7 C6 C17 O1 32.5(3)
C5 C6 C17 O1 -82.3(3)
C7 C6 C17 O2 -146.66(18)
C5 C6 C17 O2 98.6(2)
C11 C12 C20 C22 68.1(3)
C13 C12 C20 C22 -113.1(3)
C11 C12 C20 C21 -59.0(3)
C13 C12 C20 C21 119.7(2)
